data_1508946
loop_
_publ_author_name
'Ghosh, Avijit'
'Chatterjee, Tamal'
'Lee, Way-Zen'
'Ravikanth, Mangalampalli'

_publ_section_title
;
 Unusual formation of 21-oxacorrole from 21-oxaporphyrin induced by
 phosphoryl chloride.
;
_journal_issue 5
_journal_name_full 'Organic letters'
_journal_page_first 1040
_journal_page_last 1043
_journal_paper_doi 10.1021/ol303527v
_journal_volume 15
_journal_year 2013
_chemical_formula_moiety 'C37 H25 N3 O'
_chemical_formula_sum 'C37 H25 N3 O'
_chemical_formula_weight 527.60
_chemical_name_systematic
;
 ?
;
_space_group_IT_number 14
_symmetry_cell_setting monoclinic
_symmetry_space_group_name_Hall '-P 2ybc'
_symmetry_space_group_name_H-M 'P 1 21/c 1'
_atom_sites_solution_hydrogens geom
_atom_sites_solution_primary direct
_atom_sites_solution_secondary difmap
_audit_creation_method SHELXL-97
_cell_angle_alpha 90.00
_cell_angle_beta 93.702(6)
_cell_angle_gamma 90.00
_cell_formula_units_Z 4
_cell_length_a 17.131(3)
_cell_length_b 10.7442(18)
_cell_length_c 14.687(2)
_cell_measurement_reflns_used 0
_cell_measurement_temperature 200(2)
_cell_measurement_theta_max 0
_cell_measurement_theta_min 0
_cell_volume 2697.6(8)
_computing_molecular_graphics 'Ortep-3 for Windows (Farrugia, 1997)'
_computing_publication_material 'WinGX publication routines (Farrugia, 1999)'
_computing_structure_refinement 'SHELXL-97 (Sheldrick, 1997)'
_computing_structure_solution 'SHELXS-86 (Sheldrick, 1986)'
_diffrn_ambient_temperature 200(2)
_diffrn_measured_fraction_theta_full 0.996
_diffrn_measured_fraction_theta_max 0.996
_diffrn_radiation_monochromator graphite
_diffrn_radiation_source 'fine-focus sealed tube'
_diffrn_radiation_type MoK\a
_diffrn_radiation_wavelength 0.71073
_diffrn_reflns_av_R_equivalents 0.0468
_diffrn_reflns_av_sigmaI/netI 0.0492
_diffrn_reflns_limit_h_max 20
_diffrn_reflns_limit_h_min -19
_diffrn_reflns_limit_k_max 11
_diffrn_reflns_limit_k_min -12
_diffrn_reflns_limit_l_max 17
_diffrn_reflns_limit_l_min -13
_diffrn_reflns_number 17633
_diffrn_reflns_theta_full 25.05
_diffrn_reflns_theta_max 25.05
_diffrn_reflns_theta_min 1.19
_exptl_absorpt_coefficient_mu 0.079
_exptl_absorpt_correction_T_max 0.9859
_exptl_absorpt_correction_T_min 0.9684
_exptl_absorpt_correction_type multi-scan
_exptl_crystal_colour blue-purple(dark)
_exptl_crystal_density_diffrn 1.299
_exptl_crystal_density_method 'not measured'
_exptl_crystal_description prism
_exptl_crystal_F_000 1104
_exptl_crystal_size_max 0.41
_exptl_crystal_size_mid 0.34
_exptl_crystal_size_min 0.18
_refine_diff_density_max 0.331
_refine_diff_density_min -0.505
_refine_diff_density_rms 0.074
_refine_ls_extinction_method none
_refine_ls_goodness_of_fit_ref 1.048
_refine_ls_hydrogen_treatment constr
_refine_ls_matrix_type full
_refine_ls_number_parameters 366
_refine_ls_number_reflns 4762
_refine_ls_number_restraints 0
_refine_ls_restrained_S_all 1.048
_refine_ls_R_factor_all 0.0787
_refine_ls_R_factor_gt 0.0476
_refine_ls_shift/su_max 0.000
_refine_ls_shift/su_mean 0.000
_refine_ls_structure_factor_coef Fsqd
_refine_ls_weighting_details 'calc w=1/[\s^2^(Fo^2^)+(0.0879P)^2^+0.0000P] where P=(Fo^2^+2Fc^2^)/3'
_refine_ls_weighting_scheme calc
_refine_ls_wR_factor_gt 0.1261
_refine_ls_wR_factor_ref 0.1548
_reflns_number_gt 3359
_reflns_number_total 4762
_reflns_threshold_expression >2sigma(I)
_cod_data_source_file ol303527v_si_002.cif
_cod_data_source_block 14351
_cod_original_cell_volume 2697.7(8)
_cod_original_sg_symbol_H-M 'P 21/c'
_cod_database_code 1508946

loop_
_symmetry_equiv_pos_as_xyz
'x, y, z'
'-x, y+1/2, -z+1/2'
'-x, -y, -z'
'x, -y-1/2, z-1/2'

loop_
_atom_site_label
_atom_site_type_symbol
_atom_site_fract_x
_atom_site_fract_y
_atom_site_fract_z
_atom_site_U_iso_or_equiv
_atom_site_adp_type
_atom_site_occupancy
_atom_site_symmetry_multiplicity
_atom_site_calc_flag
_atom_site_refinement_flags
_atom_site_disorder_assembly
_atom_site_disorder_group
C1 C 0.59120(14) 0.1811(2) 1.04147(14) 0.0379(6) Uani 1 1 d . . .
C2 C 0.60937(16) 0.2352(2) 1.12687(14) 0.0427(6) Uani 1 1 d . A .
H2 H 0.5729 0.2683 1.1665 0.051 Uiso 1 1 calc R . .
C3 C 0.68907(16) 0.2320(2) 1.14339(14) 0.0441(6) Uani 1 1 d . . .
H3 H 0.7173 0.2635 1.1963 0.053 Uiso 1 1 calc R A .
C4 C 0.72199(14) 0.1744(2) 1.06888(14) 0.0379(6) Uani 1 1 d . A .
C5 C 0.79858(14) 0.1458(2) 1.04485(14) 0.0373(6) Uani 1 1 d . . .
C6 C 0.86465(15) 0.1773(2) 1.11151(14) 0.0412(6) Uani 1 1 d . A .
C7 C 0.86307(17) 0.1393(3) 1.20256(16) 0.0574(7) Uani 1 1 d . . .
H7 H 0.8214 0.0889 1.2212 0.069 Uiso 1 1 calc R A .
C8 C 0.9232(2) 0.1760(3) 1.26593(18) 0.0702(9) Uani 1 1 d . A .
H8 H 0.9216 0.1510 1.3278 0.084 Uiso 1 1 calc R . .
C9 C 0.98465(18) 0.2476(3) 1.23996(19) 0.0665(9) Uani 1 1 d . . .
H9 H 1.0249 0.2724 1.2837 0.080 Uiso 1 1 calc R A .
C10 C 0.98713(16) 0.2826(3) 1.15123(17) 0.0546(7) Uani 1 1 d . A .
H10 H 1.0298 0.3308 1.1329 0.066 Uiso 1 1 calc R . .
C11 C 0.92778(15) 0.2484(2) 1.08717(16) 0.0449(6) Uani 1 1 d . . .
H11 H 0.9304 0.2742 1.0256 0.054 Uiso 1 1 calc R A .
C12 C 0.81380(13) 0.08851(19) 0.96123(13) 0.0345(5) Uani 1 1 d . A .
C13 C 0.88778(14) 0.0452(2) 0.93387(14) 0.0378(6) Uani 1 1 d . . .
H13 H 0.9367 0.0540 0.9675 0.045 Uiso 1 1 calc R A .
C14 C 0.87555(13) -0.0107(2) 0.85134(14) 0.0365(5) Uani 1 1 d . A .
H14 H 0.9145 -0.0484 0.8172 0.044 Uiso 1 1 calc R . .
C15 C 0.79417(13) -0.00288(19) 0.82465(13) 0.0327(5) Uani 1 1 d . . .
C16 C 0.75524(13) -0.04916(19) 0.74367(13) 0.0313(5) Uani 1 1 d . A .
C17 C 0.80420(12) -0.1120(2) 0.67677(13) 0.0318(5) Uani 1 1 d . . .
C18 C 0.86170(14) -0.0478(2) 0.63292(14) 0.0394(6) Uani 1 1 d . A .
H18 H 0.8716 0.0372 0.6471 0.047 Uiso 1 1 calc R . .
C19 C 0.90441(14) -0.1070(2) 0.56892(15) 0.0453(6) Uani 1 1 d . . .
H19 H 0.9439 -0.0625 0.5401 0.054 Uiso 1 1 calc R A .
C20 C 0.89034(14) -0.2297(2) 0.54655(14) 0.0448(6) Uani 1 1 d . A .
H20 H 0.9191 -0.2691 0.5015 0.054 Uiso 1 1 calc R . .
C21 C 0.83447(14) -0.2949(2) 0.58969(15) 0.0458(6) Uani 1 1 d . . .
H21 H 0.8250 -0.3800 0.5752 0.055 Uiso 1 1 calc R A .
C22 C 0.79200(14) -0.2364(2) 0.65434(15) 0.0407(6) Uani 1 1 d . A .
H22 H 0.7536 -0.2823 0.6840 0.049 Uiso 1 1 calc R . .
C23 C 0.67478(13) -0.04202(19) 0.72012(13) 0.0317(5) Uani 1 1 d . . .
C24 C 0.63514(13) -0.0735(2) 0.63366(14) 0.0361(5) Uani 1 1 d . A .
H24 H 0.6590 -0.1058 0.5820 0.043 Uiso 1 1 calc R . .
C25 C 0.55812(14) -0.0491(2) 0.63870(14) 0.0371(6) Uani 1 1 d . . .
H25 H 0.5186 -0.0611 0.5911 0.045 Uiso 1 1 calc R A .
C26 C 0.54628(13) -0.00218(19) 0.72803(14) 0.0331(5) Uani 1 1 d . A .
C27 C 0.47549(13) 0.0378(2) 0.76171(13) 0.0339(5) Uani 1 1 d . . .
C28 C 0.40172(13) 0.0332(2) 0.70259(13) 0.0367(6) Uani 1 1 d . A .
C29 C 0.37347(14) -0.0765(2) 0.66211(15) 0.0448(6) Uani 1 1 d . . .
H29 H 0.4020 -0.1517 0.6716 0.054 Uiso 1 1 calc R A .
C30 C 0.30409(16) -0.0770(3) 0.60810(17) 0.0587(8) Uani 1 1 d . A .
H30 H 0.2850 -0.1526 0.5815 0.070 Uiso 1 1 calc R . .
C31 C 0.26247(17) 0.0321(3) 0.59271(17) 0.0630(8) Uani 1 1 d . . .
H31 H 0.2150 0.0314 0.5554 0.076 Uiso 1 1 calc R A .
C32 C 0.28987(16) 0.1418(3) 0.63152(16) 0.0565(8) Uani 1 1 d . A .
H32 H 0.2615 0.2169 0.6208 0.068 Uiso 1 1 calc R . .
C33 C 0.35874(14) 0.1420(2) 0.68602(15) 0.0442(6) Uani 1 1 d . . .
H33 H 0.3772 0.2179 0.7128 0.053 Uiso 1 1 calc R A .
C34 C 0.47137(13) 0.0884(2) 0.84962(14) 0.0351(5) Uani 1 1 d . A .
C35 C 0.41081(14) 0.1212(2) 0.90462(14) 0.0390(6) Uani 1 1 d . . .
H35 H 0.3564 0.1155 0.8880 0.047 Uiso 1 1 calc R A .
C36 C 0.44368(14) 0.1632(2) 0.98712(14) 0.0409(6) Uani 1 1 d . A .
H36 H 0.4160 0.1915 1.0371 0.049 Uiso 1 1 calc R . .
C37 C 0.52421(14) 0.1569(2) 0.98426(14) 0.0362(5) Uani 1 1 d . A .
N1 N 0.6609 0.1452 1.007(2) 0.0393(6) Uani 0.50 1 d P A 1
H1 H 0.6655 0.1091 0.9544 0.047 Uiso 0.50 1 calc PR A 1
O1' O 0.6609 0.1452 1.009(2) 0.0393(6) Uani 0.50 1 d P A 2
N2 N 0.75781(11) 0.05772(16) 0.89262(11) 0.0347(5) Uani 1 1 d . A .
H2A H 0.7075 0.0742 0.8926 0.042 Uiso 0.50 1 calc PR . .
N3 N 0.61873(10) 0.00093(16) 0.77531(11) 0.0330(4) Uani 1 1 d . A .
H3A H 0.6276 0.0265 0.8320 0.040 Uiso 0.50 1 calc PR . .
O1 O 0.5382 0.1108 0.9006 0.0363(4) Uani 0.50 1 d P A 1
N1' N 0.5382 0.1108 0.9006 0.0363(4) Uani 0.50 1 d P A 2
H1' H 0.5853 0.0973 0.8819 0.044 Uiso 0.50 1 calc PR A 2

loop_
_atom_site_aniso_label
_atom_site_aniso_U_11
_atom_site_aniso_U_22
_atom_site_aniso_U_33
_atom_site_aniso_U_23
_atom_site_aniso_U_13
_atom_site_aniso_U_12
C1 0.0511(15) 0.0307(13) 0.0335(12) -0.0016(9) 0.0147(11) 0.0062(11)
C2 0.0609(17) 0.0378(14) 0.0306(11) -0.0061(10) 0.0126(11) 0.0075(12)
C3 0.0619(18) 0.0393(14) 0.0313(12) -0.0067(10) 0.0036(11) 0.0060(12)
C4 0.0551(16) 0.0298(12) 0.0289(11) -0.0022(9) 0.0029(11) 0.0010(11)
C5 0.0522(15) 0.0296(13) 0.0300(11) -0.0007(9) 0.0025(10) 0.0016(11)
C6 0.0554(16) 0.0365(14) 0.0314(12) -0.0087(10) -0.0009(11) 0.0131(12)
C7 0.0714(19) 0.0656(19) 0.0349(13) -0.0032(12) 0.0019(13) 0.0134(15)
C8 0.084(2) 0.090(2) 0.0338(14) -0.0090(14) -0.0112(15) 0.0253(19)
C9 0.055(2) 0.087(2) 0.0547(17) -0.0265(16) -0.0128(15) 0.0222(17)
C10 0.0506(17) 0.0577(18) 0.0549(16) -0.0198(13) -0.0027(13) 0.0142(13)
C11 0.0489(16) 0.0447(15) 0.0406(13) -0.0091(11) -0.0019(12) 0.0109(12)
C12 0.0470(14) 0.0269(12) 0.0295(11) -0.0002(9) 0.0012(10) 0.0019(10)
C13 0.0422(14) 0.0361(13) 0.0346(12) -0.0008(10) -0.0021(10) 0.0071(11)
C14 0.0443(14) 0.0318(13) 0.0338(11) -0.0022(9) 0.0051(10) 0.0067(11)
C15 0.0441(14) 0.0264(12) 0.0283(11) -0.0005(9) 0.0077(10) 0.0012(10)
C16 0.0388(13) 0.0249(11) 0.0310(11) -0.0027(9) 0.0098(9) -0.0012(10)
C17 0.0350(13) 0.0334(13) 0.0271(10) -0.0042(9) 0.0036(9) -0.0014(10)
C18 0.0482(15) 0.0359(13) 0.0350(12) -0.0010(10) 0.0094(11) -0.0067(11)
C19 0.0408(15) 0.0591(18) 0.0376(12) 0.0011(12) 0.0137(11) -0.0060(12)
C20 0.0463(15) 0.0569(17) 0.0316(12) -0.0104(11) 0.0063(11) 0.0094(12)
C21 0.0494(16) 0.0395(15) 0.0496(14) -0.0170(11) 0.0113(12) -0.0015(12)
C22 0.0419(14) 0.0379(14) 0.0438(13) -0.0120(10) 0.0137(11) -0.0076(11)
C23 0.0415(14) 0.0255(12) 0.0292(10) -0.0030(9) 0.0105(10) 0.0002(10)
C24 0.0423(14) 0.0341(13) 0.0328(11) -0.0065(9) 0.0095(10) -0.0006(10)
C25 0.0433(15) 0.0368(13) 0.0317(11) -0.0054(10) 0.0054(10) 0.0003(11)
C26 0.0396(14) 0.0274(12) 0.0327(11) 0.0006(9) 0.0062(10) 0.0017(10)
C27 0.0423(14) 0.0281(12) 0.0320(11) 0.0021(9) 0.0080(10) 0.0030(10)
C28 0.0412(14) 0.0422(14) 0.0278(11) 0.0023(10) 0.0101(10) 0.0031(11)
C29 0.0486(16) 0.0462(15) 0.0397(13) -0.0051(11) 0.0033(11) 0.0052(12)
C30 0.0547(18) 0.075(2) 0.0462(15) -0.0174(14) 0.0026(13) -0.0008(15)
C31 0.0514(18) 0.099(3) 0.0380(14) -0.0110(15) -0.0027(12) 0.0174(17)
C32 0.0574(18) 0.073(2) 0.0393(14) 0.0043(13) 0.0065(13) 0.0260(15)
C33 0.0502(16) 0.0468(15) 0.0366(12) 0.0032(11) 0.0108(11) 0.0115(12)
C34 0.0416(14) 0.0306(13) 0.0336(12) 0.0034(9) 0.0071(10) 0.0046(10)
C35 0.0434(14) 0.0377(14) 0.0371(12) 0.0051(10) 0.0111(10) 0.0116(11)
C36 0.0524(16) 0.0364(14) 0.0353(12) 0.0024(10) 0.0133(11) 0.0141(11)
C37 0.0512(15) 0.0300(13) 0.0287(11) -0.0020(9) 0.0125(10) 0.0048(11)
N1 0.0496(11) 0.0383(10) 0.0309(13) -0.0088(7) 0.0092(8) 0.0002(8)
O1' 0.0496(11) 0.0383(10) 0.0309(13) -0.0088(7) 0.0092(8) 0.0002(8)
N2 0.0458(12) 0.0287(10) 0.0303(9) -0.0048(8) 0.0069(8) 0.0035(8)
N3 0.0389(11) 0.0304(10) 0.0306(9) -0.0031(7) 0.0085(8) 0.0022(8)
O1 0.0420(11) 0.0376(10) 0.0305(8) -0.0051(7) 0.0107(8) 0.0010(8)
N1' 0.0420(11) 0.0376(10) 0.0305(8) -0.0051(7) 0.0107(8) 0.0010(8)

loop_
_atom_type_symbol
_atom_type_description
_atom_type_scat_dispersion_real
_atom_type_scat_dispersion_imag
_atom_type_scat_source
C C 0.0033 0.0016 'International Tables Vol C Tables 4.2.6.8 and 6.1.1.4'
H H 0.0000 0.0000 'International Tables Vol C Tables 4.2.6.8 and 6.1.1.4'
N N 0.0061 0.0033 'International Tables Vol C Tables 4.2.6.8 and 6.1.1.4'
O O 0.0106 0.0060 'International Tables Vol C Tables 4.2.6.8 and 6.1.1.4'

loop_
_geom_angle_atom_site_label_1
_geom_angle_atom_site_label_2
_geom_angle_atom_site_label_3
_geom_angle
O1' C1 N1 1(2)
O1' C1 C2 106.2(10)
N1 C1 C2 107.0(12)
O1' C1 C37 116.0(10)
N1 C1 C37 115.2(12)
C2 C1 C37 137.8(2)
C3 C2 C1 108.0(2)
C3 C2 H2 126.0
C1 C2 H2 126.0
C2 C3 C4 108.5(2)
C2 C3 H3 125.7
C4 C3 H3 125.7
O1' C4 N1 1(2)
O1' C4 C3 105.8(8)
N1 C4 C3 106.5(10)
O1' C4 C5 118.5(8)
N1 C4 C5 117.8(10)
C3 C4 C5 135.6(2)
C12 C5 C4 122.5(2)
C12 C5 C6 119.7(2)
C4 C5 C6 117.71(19)
C11 C6 C7 118.0(2)
C11 C6 C5 121.9(2)
C7 C6 C5 120.1(2)
C8 C7 C6 119.6(3)
C8 C7 H7 120.2
C6 C7 H7 120.2
C9 C8 C7 121.1(3)
C9 C8 H8 119.5
C7 C8 H8 119.5
C10 C9 C8 119.4(3)
C10 C9 H9 120.3
C8 C9 H9 120.3
C9 C10 C11 120.6(3)
C9 C10 H10 119.7
C11 C10 H10 119.7
C10 C11 C6 121.2(2)
C10 C11 H11 119.4
C6 C11 H11 119.4
N2 C12 C5 125.3(2)
N2 C12 C13 107.58(18)
C5 C12 C13 127.0(2)
C14 C13 C12 107.8(2)
C14 C13 H13 126.1
C12 C13 H13 126.1
C13 C14 C15 108.1(2)
C13 C14 H14 125.9
C15 C14 H14 125.9
N2 C15 C16 124.4(2)
N2 C15 C14 108.01(18)
C16 C15 C14 127.54(19)
C23 C16 C15 126.20(19)
C23 C16 C17 116.58(17)
C15 C16 C17 117.22(19)
C22 C17 C18 117.82(19)
C22 C17 C16 120.58(19)
C18 C17 C16 121.57(19)
C19 C18 C17 120.5(2)
C19 C18 H18 119.8
C17 C18 H18 119.8
C20 C19 C18 120.7(2)
C20 C19 H19 119.6
C18 C19 H19 119.6
C21 C20 C19 119.7(2)
C21 C20 H20 120.2
C19 C20 H20 120.2
C20 C21 C22 119.9(2)
C20 C21 H21 120.1
C22 C21 H21 120.1
C21 C22 C17 121.5(2)
C21 C22 H22 119.3
C17 C22 H22 119.3
N3 C23 C16 125.86(18)
N3 C23 C24 106.90(19)
C16 C23 C24 127.21(19)
C25 C24 C23 108.21(19)
C25 C24 H24 125.9
C23 C24 H24 125.9
C24 C25 C26 108.35(19)
C24 C25 H25 125.8
C26 C25 H25 125.8
N3 C26 C27 125.62(19)
N3 C26 C25 107.03(19)
C27 C26 C25 127.3(2)
C26 C27 C34 122.4(2)
C26 C27 C28 120.27(18)
C34 C27 C28 117.23(19)
C29 C28 C33 118.0(2)
C29 C28 C27 122.4(2)
C33 C28 C27 119.5(2)
C30 C29 C28 120.6(2)
C30 C29 H29 119.7
C28 C29 H29 119.7
C31 C30 C29 120.3(3)
C31 C30 H30 119.9
C29 C30 H30 119.9
C32 C31 C30 119.9(3)
C32 C31 H31 120.0
C30 C31 H31 120.0
C31 C32 C33 119.8(2)
C31 C32 H32 120.1
C33 C32 H32 120.1
C32 C33 C28 121.4(2)
C32 C33 H33 119.3
C28 C33 H33 119.3
N1' C34 O1 0.0
N1' C34 C35 105.63(17)
O1 C34 C35 105.63(17)
N1' C34 C27 119.13(18)
O1 C34 C27 119.13(18)
C35 C34 C27 135.2(2)
C36 C35 C34 108.3(2)
C36 C35 H35 125.9
C34 C35 H35 125.9
C35 C36 C37 108.0(2)
C35 C36 H36 126.0
C37 C36 H36 126.0
N1' C37 O1 0.0
N1' C37 C36 106.26(18)
O1 C37 C36 106.26(18)
N1' C37 C1 115.04(18)
O1 C37 C1 115.04(18)
C36 C37 C1 138.7(2)
C4 N1 C1 110(2)
C4 N1 H1 125.1
C1 N1 H1 125.1
C4 O1' C1 111.4(18)
C15 N2 C12 108.45(18)
C15 N2 H2A 125.8
C12 N2 H2A 125.8
C23 N3 C26 109.51(17)
C23 N3 H3A 125.2
C26 N3 H3A 125.2
C34 O1 C37 111.88(13)
C34 N1' C37 111.88(13)
C34 N1' H1' 124.1
C37 N1' H1' 124.1

loop_
_geom_bond_atom_site_label_1
_geom_bond_atom_site_label_2
_geom_bond_distance
C1 O1' 1.368(12)
C1 N1 1.378(16)
C1 C2 1.399(3)
C1 C37 1.402(3)
C2 C3 1.372(3)
C2 H2 0.9500
C3 C4 1.407(3)
C3 H3 0.9500
C4 O1' 1.358(17)
C4 N1 1.37(2)
C4 C5 1.414(3)
C5 C12 1.413(3)
C5 C6 1.487(3)
C6 C11 1.390(3)
C6 C7 1.400(3)
C7 C8 1.400(4)
C7 H7 0.9500
C8 C9 1.377(4)
C8 H8 0.9500
C9 C10 1.360(4)
C9 H9 0.9500
C10 C11 1.389(3)
C10 H10 0.9500
C11 H11 0.9500
C12 N2 1.386(3)
C12 C13 1.432(3)
C13 C14 1.357(3)
C13 H13 0.9500
C14 C15 1.426(3)
C14 H14 0.9500
C15 N2 1.374(3)
C15 C16 1.416(3)
C16 C23 1.401(3)
C16 C17 1.494(3)
C17 C22 1.389(3)
C17 C18 1.394(3)
C18 C19 1.383(3)
C18 H18 0.9500
C19 C20 1.376(3)
C19 H19 0.9500
C20 C21 1.374(3)
C20 H20 0.9500
C21 C22 1.384(3)
C21 H21 0.9500
C22 H22 0.9500
C23 N3 1.376(3)
C23 C24 1.441(3)
C24 C25 1.352(3)
C24 H24 0.9500
C25 C26 1.432(3)
C25 H25 0.9500
C26 N3 1.383(3)
C26 C27 1.406(3)
C27 C34 1.407(3)
C27 C28 1.487(3)
C28 C29 1.392(3)
C28 C33 1.395(3)
C29 C30 1.386(3)
C29 H29 0.9500
C30 C31 1.383(4)
C30 H30 0.9500
C31 C32 1.378(4)
C31 H31 0.9500
C32 C33 1.382(3)
C32 H32 0.9500
C33 H33 0.9500
C34 N1' 1.349(2)
C34 O1 1.349(2)
C34 C35 1.400(3)
C35 C36 1.379(3)
C35 H35 0.9500
C36 C37 1.385(3)
C36 H36 0.9500
C37 N1' 1.361(2)
C37 O1 1.361(2)
N1 H1 0.8800
N2 H2A 0.8800
N3 H3A 0.8800
N1' H1' 0.8800
